data_2100906
loop_
_publ_author_name
'Makarova, I. P.'
'Verin, I. A.'
'Aleksandrov, K. S.'

_publ_section_title
;
 Structure and twinning of RbLiCrO~4~ crystals
;
_journal_issue 1
_journal_name_full 'Acta Crystallographica Section B'
_journal_page_first 19
_journal_page_last 28
_journal_paper_doi 10.1107/S0108768192006141
_journal_volume 49
_journal_year 1993
_chemical_formula_sum 'Cr Li O4 Rb'
_symmetry_cell_setting hexagonal
_symmetry_space_group_name_Hall 'P 6c'
_symmetry_space_group_name_H-M 'P 63'
_cell_angle_alpha 90
_cell_angle_beta 90
_cell_angle_gamma 120
_cell_formula_units_Z 2
_cell_length_a 5.4630(10)
_cell_length_b 5.4630(10)
_cell_length_c 9.147(2)
_cell_volume 236.41(8)
_diffrn_radiation_type Mo
_diffrn_radiation_wavelength 0.71073
_cod_data_source_file sh0006.cif
_cod_data_source_block sh0006e
_cod_original_cell_volume 236.39
_cod_original_formula_sum 'Cr1 Li1 O4 Rb1'
_cod_database_code 2100906

loop_
_atom_site_label
_atom_site_fract_x
_atom_site_fract_y
_atom_site_fract_z
Rb .0 .0 .0
Li .3333 .6667 .180(4)
Cr .3333 .6667 .7920(3)
O(1) .3333 .6667 .969(2)
O(2) .4090(10) .3680(10) .2345(8)
